data_2009080
loop_
_publ_author_name
'Caruso, Francesco'
'Besmer, Angela'
'Rossi, Miriam'

_publ_section_title
;
 The absolute configuration of sertraline (Zoloft) hydrochloride
;
_journal_issue 10
_journal_name_full 'Acta Crystallographica Section C'
_journal_page_first 1712
_journal_page_last 1714
_journal_paper_doi 10.1107/S0108270199008343
_journal_volume 55
_journal_year 1999
_chemical_formula_iupac 'C17 H18 Cl2 N 1+, Cl 1-'
_chemical_formula_sum 'C17 H18 Cl3 N'
_chemical_formula_weight 342.70
_chemical_name_systematic ?
_space_group_IT_number 19
_symmetry_cell_setting orthorhombic
_symmetry_space_group_name_Hall 'P 2ac 2ab'
_symmetry_space_group_name_H-M 'P 21 21 21'
_cell_angle_alpha 90
_cell_angle_beta 90
_cell_angle_gamma 90
_cell_formula_units_Z 4
_cell_length_a 7.994(6)
_cell_length_b 8.371(7)
_cell_length_c 25.14(2)
_cell_measurement_reflns_used 21
_cell_measurement_temperature 293
_cell_measurement_theta_max 20.0
_cell_measurement_theta_min 6.0
_cell_volume 1682(2)
_computing_cell_refinement 'Crystal Logic Inc'
_computing_data_collection 'Crystal Logic Inc. (Byrn & Strouse, 1991)'
_computing_data_reduction 'Crystal Logic Inc'
_computing_molecular_graphics 'CAOS (Camalli & Spagna, 1994)'
_computing_publication_material CAOS
_computing_structure_refinement 'Crystal Logic In.'
_computing_structure_solution 'SHELXS86 (Sheldrick, 1985)'
_diffrn_ambient_temperature 293
_diffrn_measurement_device 'Crystal Logic modified Syntex P21'
_diffrn_measurement_method '\q-2\q scan'
_diffrn_radiation_monochromator graphite
_diffrn_radiation_source 'X-ray tube'
_diffrn_radiation_type MoK\a
_diffrn_radiation_wavelength 0.71073
_diffrn_reflns_av_sigmaI/netI 0.065
_diffrn_reflns_limit_h_max 10
_diffrn_reflns_limit_h_min 0
_diffrn_reflns_limit_k_max 11
_diffrn_reflns_limit_k_min 0
_diffrn_reflns_limit_l_max 33
_diffrn_reflns_limit_l_min -33
_diffrn_reflns_number 4787
_diffrn_reflns_reduction_process 'modified Lehman-Larsen algorithm'
_diffrn_reflns_theta_max 28
_diffrn_reflns_theta_min 1.6
_diffrn_standards_decay_% none
_diffrn_standards_interval_count 100
_diffrn_standards_number 3
_exptl_absorpt_coefficient_mu 0.537
_exptl_absorpt_correction_T_max 0.946
_exptl_absorpt_correction_T_min 0.852
_exptl_absorpt_correction_type '\y-scan (North et al., 1968)'
_exptl_crystal_colour colorless
_exptl_crystal_density_diffrn 1.353
_exptl_crystal_density_meas ?
_exptl_crystal_description prism
_exptl_crystal_F_000 852
_exptl_crystal_size_max 0.30
_exptl_crystal_size_mid 0.20
_exptl_crystal_size_min 0.10
_refine_diff_density_max 0.255
_refine_diff_density_min -0.410
_refine_ls_abs_structure_details
;
Refinement of the other polarity gave the same
R factors (R = 0.058, Rw = 0.049).
;
_refine_ls_extinction_method none
_refine_ls_goodness_of_fit_ref 1.391
_refine_ls_hydrogen_treatment constr
_refine_ls_matrix_type full
_refine_ls_number_parameters 192
_refine_ls_number_reflns 2230
_refine_ls_R_factor_obs .058
_refine_ls_shift/esd_max 0.010
_refine_ls_shift/esd_mean 0.002
_refine_ls_structure_factor_coef F
_refine_ls_weighting_details w=1/[\s^2^(F~o~)]
_refine_ls_weighting_scheme calc
_refine_ls_wR_factor_obs .049
_reflns_number_observed 2230
_reflns_number_total 4643
_reflns_observed_criterion ' F >3.0 sigma(F) '
_cod_data_source_file sx1083.cif
_cod_data_source_block global
_cod_depositor_comments
;
The following automatic conversions were performed:
'_atom_site_thermal_displace_type' value 'uani' changed to 'Uani'
according to '/home/saulius/struct/CIF-dictionaries/cif_core.dic'
dictionary named 'cif_core.dic' version 2.4.1 from 2010-06-29 (21
time).

'_atom_site_thermal_displace_type' value 'uiso' changed to 'Uiso'
according to '/home/saulius/struct/CIF-dictionaries/cif_core.dic'
dictionary named 'cif_core.dic' version 2.4.1 from 2010-06-29 (18 times).

Automatic conversion script
Id: cif_fix_enum 1527 2010-12-29 10:47:43Z saulius 

The following automatic conversions were performed:

'_refine_ls_matrix_type' value 'Full' changed to 'full' according to
/home/saulius/struct/CIF-dictionaries/cif_core.dic dictionary named
'cif_core.dic' version 2.4.1 from
2010-06-29.

'_atom_site_thermal_displace_type' value 'uani' changed
to 'Uani' according to
/home/saulius/struct/CIF-dictionaries/cif_core.dic dictionary named
'cif_core.dic' version 2.4.1 from 2010-06-29 (21
time).

'_atom_site_thermal_displace_type' value 'uiso' changed to
'Uiso' according to
/home/saulius/struct/CIF-dictionaries/cif_core.dic dictionary named
'cif_core.dic' version 2.4.1 from 2010-06-29 (18 times).

Automatic conversion script
Id: cif_fix_values 1715 2011-07-08 13:25:40Z adriana 

The following automatic conversions were performed:

'_exptl_crystal_density_meas' value 'not measured' was changed to '?'
- the value is perceived as not measured.

Automatic conversion script
Id: cif_fix_values 3008 2015-01-20 13:52:24Z robertas 

The following automatic conversions were performed:

'_refine_ls_weighting_scheme' value 'w=1/[\s^2^(F~o~)]' was changed
to 'calc'. New tag '_refine_ls_weighting_details' was created. The
value of the new tag was set to 'w=1/[\s^2^(F~o~)]'.

Automatic conversion script
Id: cif_fix_values 3143 2015-03-26 13:38:13Z robertas 
;
_cod_original_cell_volume 1682.4(4)
_cod_original_formula_sum 'C17 H17 Cl2 N, HCl'
_cod_database_code 2009080

loop_
_symmetry_equiv_pos_as_xyz
+x,+y,+z
1/2-x,-y,1/2+z
1/2+x,1/2-y,-z
-x,1/2+y,1/2-z

loop_
_atom_site_aniso_label
_atom_site_aniso_U_11
_atom_site_aniso_U_22
_atom_site_aniso_U_33
_atom_site_aniso_U_12
_atom_site_aniso_U_13
_atom_site_aniso_U_23
Cl(1) .136(2) .0820(10) .0920(10) -.060(2) .0020(10) -.0050(10)
Cl(2) .107(2) .0760(10) .0750(10) -.0060(10) .0160(10) .0220(10)
Cl(3) .0570(10) .0580(10) .0570(10) -.0030(10) -.0030(10) -.0040(10)
N(1) .050(3) .054(3) .056(3) .006(3) -.008(3) .008(3)
C(1) .057(4) .046(4) .059(4) -.004(4) .000(4) .005(3)
C(2) .059(5) .051(4) .069(4) .020(4) -.005(4) .000(3)
C(3) .049(4) .061(4) .063(4) .011(4) .003(4) .001(4)
C(4) .044(4) .046(4) .047(3) .003(4) -.003(3) -.004(3)
C(5) .041(4) .049(4) .064(4) .010(4) -.006(3) -.005(3)
C(6) .048(5) .056(5) .077(5) .009(4) -.021(4) -.013(4)
C(7) .042(4) .073(5) .076(5) -.007(4) .004(4) -.023(4)
C(8) .047(4) .059(4) .061(4) -.006(4) .001(4) .000(4)
C(9) .040(4) .048(4) .058(4) -.001(3) -.004(3) .000(3)
C(10) .035(3) .042(3) .049(3) -.006(4) .000(3) -.004(3)
C(11) .042(4) .047(4) .052(4) -.002(3) .000(3) -.008(3)
C(12) .052(4) .060(4) .053(4) -.009(4) .003(4) -.002(3)
C(13) .054(4) .052(4) .067(4) -.013(4) .001(4) -.003(4)
C(14) .055(4) .054(4) .056(4) .001(4) .011(4) .008(3)
C(15) .068(5) .056(4) .051(4) .013(4) .001(4) .000(3)
C(16) .062(5) .050(4) .051(4) .005(4) .002(4) -.011(4)
C(17) .081(5) .081(5) .049(4) .006(5) .006(4) -.011(4)

loop_
_atom_site_label
_atom_site_fract_x
_atom_site_fract_y
_atom_site_fract_z
_atom_site_U_iso_or_equiv
_atom_site_thermal_displace_type
_atom_site_occupancy
Cl(1) -.0072(3) -.2982(2) .95728(6) .104(2) Uani 1.000
Cl(2) .0027(3) -.1924(2) 1.07790(6) .0860(10) Uani 1.000
Cl(3) .1095(2) -.1116(2) .79477(6) .0570(10) Uani 1.000
N(1) .1999(6) .2293(6) .7558(2) .054(3) Uani 1.000
C(1) .2963(8) .3407(7) .7921(2) .054(4) Uani 1.000
C(2) .1718(7) .4224(7) .8296(2) .059(4) Uani 1.000
C(3) .1111(7) .3060(7) .8727(2) .058(4) Uani 1.000
C(4) .2589(7) .2513(6) .9073(2) .046(4) Uani 1.000
C(5) .5259(8) .0985(7) .8972(2) .051(4) Uani 1.000
C(6) .6759(8) .0654(8) .8705(3) .060(5) Uani 1.000
C(7) .7062(8) .1271(8) .8203(2) .064(5) Uani 1.000
C(8) .5839(8) .2191(7) .7961(2) .055(4) Uani 1.000
C(9) .4303(7) .2482(7) .8218(2) .049(4) Uani 1.000
C(10) .4068(7) .1931(6) .8737(2) .042(3) Uani 1.000
C(11) .2020(7) .1334(7) .9494(2) .047(4) Uani 1.000
C(12) .1349(8) -.0148(8) .9362(2) .055(4) Uani 1.000
C(13) .0750(8) -.1157(7) .9749(2) .058(4) Uani 1.000
C(14) .0836(8) -.0700(7) 1.0282(2) .055(4) Uani 1.000
C(15) .1546(8) .0728(8) 1.0416(2) .058(4) Uani 1.000
C(16) .2159(8) .1737(7) 1.0027(2) .054(4) Uani 1.000
C(17) .2924(8) .1769(8) .7065(2) .070(5) Uani 1.000
H(1) .35295 .42188 .77202 .054 Uiso 1.000
H(2) .22544 .51185 .84633 .059 Uiso 1.000
H(3) .07739 .45898 .80940 .059 Uiso 1.000
H(4) .02978 .35849 .89466 .058 Uiso 1.000
H(5) .06107 .21457 .85601 .058 Uiso 1.000
H(6) .30729 .34271 .92451 .046 Uiso 1.000
H(7) .50641 .05484 .93198 .051 Uiso 1.000
H(8) .75870 -.00081 .88726 .060 Uiso 1.000
H(9) .81033 .10640 .80252 .064 Uiso 1.000
H(10) .60401 .26351 .76144 .055 Uiso 1.000
H(11) .13041 -.04709 .89961 .055 Uiso 1.000
H(12) .16202 .10340 1.07836 .058 Uiso 1.000
H(13) .26846 .27234 1.01262 .054 Uiso 1.000
H(15) .22249 .10705 .68593 .070 Uiso 1.000
H(16) .32105 .26893 .68560 .070 Uiso 1.000
H(17) .39263 .12140 .71655 .070 Uiso 1.000
H(18) .17118 .13551 .77578 .054 Uiso 1.000
H(19) .09959 .28304 .74482 .054 Uiso 1.000

loop_
_atom_type_symbol
_atom_type_description
_atom_type_scat_dispersion_real
_atom_type_scat_dispersion_imag
_atom_type_scat_source
'h ' 'Hydrogen    ' 0.0000 0.0000 ' Int. Tab. C, 4.2.6.8, 6.1.1.4'
'c ' 'Carbon      ' 0.0170 0.0090 ' Int. Tab. C, 4.2.6.8, 6.1.1.4'
'n ' 'Nitrogen    ' 0.0290 0.0180 ' Int. Tab. C, 4.2.6.8, 6.1.1.4'
cl 'Chlorine    ' 0.3480 0.7020 ' Int. Tab. C, 4.2.6.8, 6.1.1.4'

loop_
_geom_angle_atom_site_label_1
_geom_angle_atom_site_label_2
_geom_angle_atom_site_label_3
_geom_angle
H(18) N(1) C(17) 108.0(5)
C(1) N(1) C(17) 115.1(5)
C(1) N(1) H(18) 108.0(5)
H(19) N(1) C(17) 108.0(5)
H(19) N(1) H(18) 109.5(5)
H(19) N(1) C(1) 108.0(5)
C(2) C(1) H(1) 108.3(5)
N(1) C(1) H(1) 111.0(5)
N(1) C(1) C(2) 108.4(5)
C(9) C(1) H(1) 106.7(5)
C(9) C(1) C(2) 112.5(5)
C(9) C(1) N(1) 109.9(4)
C(3) C(2) C(1) 110.9(5)
H(3) C(2) C(1) 109.1(5)
H(3) C(2) C(3) 109.1(5)
H(2) C(2) C(1) 109.1(5)
H(2) C(2) C(3) 109.1(5)
H(2) C(2) H(3) 109.5(5)
H(4) C(3) C(2) 109.3(5)
H(5) C(3) C(2) 109.3(5)
H(5) C(3) H(4) 109.5(5)
C(4) C(3) C(2) 110.3(5)
C(4) C(3) H(4) 109.3(5)
C(4) C(3) H(5) 109.3(5)
C(11) C(4) C(3) 111.0(5)
H(6) C(4) C(3) 109.1(5)
H(6) C(4) C(11) 109.1(5)
C(10) C(4) C(3) 111.9(5)
C(10) C(4) C(11) 114.2(5)
C(10) C(4) H(6) 101.0(5)
C(10) C(5) C(6) 120.1(6)
H(7) C(5) C(6) 119.2(5)
H(7) C(5) C(10) 119.2(5)
C(5) C(6) C(7) 120.8(6)
H(8) C(6) C(7) 119.6(5)
H(8) C(6) C(5) 119.6(5)
C(8) C(7) C(6) 119.0(6)
H(9) C(7) C(6) 120.6(5)
H(9) C(7) C(8) 120.6(5)
C(9) C(8) C(7) 120.7(6)
H(10) C(8) C(7) 119.7(5)
H(10) C(8) C(9) 119.7(5)
C(10) C(9) C(8) 119.2(6)
C(1) C(9) C(8) 118.5(6)
C(1) C(9) C(10) 122.2(6)
C(5) C(10) C(4) 118.7(5)
C(9) C(10) C(4) 121.0(5)
C(9) C(10) C(5) 120.0(6)
C(4) C(11) C(12) 122.0(5)
C(16) C(11) C(12) 118.6(5)
C(16) C(11) C(4) 119.4(6)
C(11) C(12) C(13) 120.9(5)
H(11) C(12) C(13) 119.6(5)
H(11) C(12) C(11) 119.6(5)
C(12) C(13) Cl(1) 119.8(5)
C(14) C(13) Cl(1) 120.6(5)
C(14) C(13) C(12) 119.6(6)
C(13) C(14) C(15) 119.8(6)
Cl(2) C(14) C(15) 119.5(5)
Cl(2) C(14) C(13) 120.7(5)
H(12) C(15) C(14) 119.8(5)
C(16) C(15) C(14) 120.5(6)
C(16) C(15) H(12) 119.8(5)
C(15) C(16) H(13) 119.8(5)
C(11) C(16) H(13) 119.8(5)
C(11) C(16) C(15) 120.5(5)
H(15) C(17) H(16) 109.5(5)
N(1) C(17) H(16) 109.5(5)
N(1) C(17) H(15) 109.5(5)
H(17) C(17) H(16) 109.5(5)
H(17) C(17) H(15) 109.5(5)
H(17) C(17) N(1) 109.5(5)

loop_
_geom_bond_atom_site_label_1
_geom_bond_atom_site_label_2
_geom_bond_site_symmetry_1
_geom_bond_site_symmetry_2
_geom_bond_distance
_geom_bond_publ_flag
Cl(1) C(13) . . 1.721(6) ?
Cl(2) C(14) . . 1.745(6) ?
N(1) C(1) . . 1.515(7) ?
N(1) C(17) . . 1.508(7) ?
N(1) H(18) . . .960 ?
N(1) H(19) . . .960 ?
C(1) C(2) . . 1.532(7) ?
C(1) C(9) . . 1.518(7) ?
C(1) H(1) . . .960 ?
C(2) C(3) . . 1.536(7) ?
C(2) H(2) . . .960 ?
C(2) H(3) . . .960 ?
C(3) C(4) . . 1.538(7) ?
C(3) H(4) . . .960 ?
C(3) H(5) . . .960 ?
C(4) C(10) . . 1.534(7) ?
C(4) C(11) . . 1.515(7) ?
C(4) H(6) . . .960 ?
C(5) C(6) . . 1.402(8) ?
C(5) C(10) . . 1.372(7) ?
C(5) H(7) . . .960 ?
C(6) C(7) . . 1.385(8) ?
C(6) H(8) . . .960 ?
C(7) C(8) . . 1.385(8) ?
C(7) H(9) . . .960 ?
C(8) C(9) . . 1.409(7) ?
C(8) H(10) . . .960 ?
C(9) C(10) . . 1.397(7) ?
C(11) C(16) . . 1.386(7) ?
C(12) C(13) . . 1.375(7) ?
C(12) C(11) . . 1.392(7) ?
C(12) H(11) . . .960 ?
C(13) C(14) . . 1.395(7) ?
C(14) C(15) . . 1.365(7) ?
C(15) C(16) . . 1.382(7) ?
C(15) H(12) . . .960 ?
C(16) H(13) . . .960 ?
C(17) H(15) . . .960 ?
C(17) H(16) . . .960 ?
C(17) H(17) . . .960 ?

loop_
_cod_related_entry_id
_cod_related_entry_database
_cod_related_entry_code
1 ChemSpider 56707
